data_4345168
loop_
_publ_author_name
'Vogel, Anastasia'
'Dechert, Sebastian'
'Br\"uckner, Christian'
'Meyer, Franc'

_publ_section_title
;
 Reaching across the Divide: How Monometalation of One Binding Pocket
 Affects the Empty Binding Pocket in a Siamese-Twin Porphyrin Palladium
 Complex.
;
_journal_issue 4
_journal_name_full 'Inorganic chemistry'
_journal_page_first 2221
_journal_page_last 2232
_journal_paper_doi 10.1021/acs.inorgchem.6b02916
_journal_volume 56
_journal_year 2017
_chemical_formula_moiety 'C92 H80 N8 Pd2'
_chemical_formula_sum 'C92 H80 N8 Pd2'
_chemical_formula_weight 1510.44
_space_group_crystal_system monoclinic
_space_group_IT_number 15
_space_group_name_Hall '-C 2yc'
_space_group_name_H-M_alt 'C 1 2/c 1'
_symmetry_space_group_name_Hall '-C 2yc'
_symmetry_space_group_name_H-M 'C 1 2/c 1'
_atom_sites_solution_hydrogens geom
_audit_creation_method SHELXL-2014/7
_cell_angle_alpha 90
_cell_angle_beta 127.407(2)
_cell_angle_gamma 90
_cell_formula_units_Z 4
_cell_length_a 35.2667(10)
_cell_length_b 11.9903(5)
_cell_length_c 25.8605(7)
_cell_measurement_reflns_used 48565
_cell_measurement_temperature 133(2)
_cell_measurement_theta_max 25.699
_cell_measurement_theta_min 1.454
_cell_volume 8686.4(5)
_computing_cell_refinement 'X-AREA (Stoe & Cie, 2002)'
_computing_data_collection 'X-AREA (Stoe & Cie, 2002)'
_computing_data_reduction 'X-AREA (Stoe & Cie, 2002)'
_computing_molecular_graphics 'DIAMOND (Brandenburg, 2012)'
_computing_publication_material 'SHELXL-2014 (Sheldrick, 2014)'
_computing_structure_refinement 'SHELXL-2014/7 (Sheldrick, 2014)'
_computing_structure_solution 'SHELXS-2014 (Sheldrick, 2014)'
_diffrn_ambient_temperature 133(2)
_diffrn_measured_fraction_theta_full 1.000
_diffrn_measured_fraction_theta_max 0.992
_diffrn_measurement_device_type 'Stoe IPDS II'
_diffrn_measurement_method \w
_diffrn_radiation_type MoK\a
_diffrn_radiation_wavelength 0.71073
_diffrn_reflns_av_R_equivalents 0.0784
_diffrn_reflns_av_unetI/netI 0.0449
_diffrn_reflns_Laue_measured_fraction_full 1.000
_diffrn_reflns_Laue_measured_fraction_max 0.992
_diffrn_reflns_limit_h_max 42
_diffrn_reflns_limit_h_min -42
_diffrn_reflns_limit_k_max 14
_diffrn_reflns_limit_k_min -14
_diffrn_reflns_limit_l_max 31
_diffrn_reflns_limit_l_min -31
_diffrn_reflns_number 48565
_diffrn_reflns_point_group_measured_fraction_full 1.000
_diffrn_reflns_point_group_measured_fraction_max 0.992
_diffrn_reflns_theta_full 25.242
_diffrn_reflns_theta_max 25.699
_diffrn_reflns_theta_min 1.454
_diffrn_source 'fine-focus sealed tube'
_exptl_absorpt_coefficient_mu 0.460
_exptl_absorpt_correction_T_max 0.9226
_exptl_absorpt_correction_T_min 0.7679
_exptl_absorpt_correction_type numerical
_exptl_absorpt_process_details 'X-RED (Stoe & Cie, 2002)'
_exptl_crystal_colour black
_exptl_crystal_density_diffrn 1.155
_exptl_crystal_description block
_exptl_crystal_F_000 3120
_exptl_crystal_size_max 0.500
_exptl_crystal_size_mid 0.340
_exptl_crystal_size_min 0.220
_platon_squeeze_details
;
TITL anhe19    C 2/c        R = 0.12
CELL   35.2440   12.0040   25.8750     90.00    127.41     90.00
SPGR C2/c
# Solvent Accessible Volume =    2089.9
# Electrons Found in S.A.V. =     532.1
# Note: Atoms in Void as Cxxx and Qxxx all others
C101 0.952 0.206 0.326 !       6.63 eA-3
C102 0.707 0.343 0.484 !       3.75 eA-3
C103 0.642 0.141 0.415 !       3.61 eA-3
C104 0.996 0.359 0.178 !       3.43 eA-3
C105 0.670 0.193 0.451 !       3.00 eA-3
C106 0.405 0.158 0.165 !       2.98 eA-3
C107 0.035 0.231 0.210 !       2.71 eA-3
C108 0.648 0.268 0.406 !       2.24 eA-3
C109 0.500 0.141 0.249 !       2.17 eA-3
C110 0.366 0.235 0.101 !       2.16 eA-3
C111 0.500 0.047 0.249 !       1.86 eA-3
C112 0.530 0.217 0.271 !       1.41 eA-3
C113 0.265 0.143 0.010 !       1.33 eA-3
C114 0.060 0.285 0.265 !       1.25 eA-3
Q115 0.060 0.113 0.242 !       1.15 eA-3
C116 0.468 0.018 0.204 !       1.06 eA-3
Q117 0.584 0.409 0.272 !       0.95 eA-3
Q118 0.546 0.390 0.264 !       0.84 eA-3
Q119 0.476 0.456 0.177 !       0.82 eA-3
Q120 0.453 0.466 0.195 !       0.78 eA-3
Q121 0.631 0.266 0.226 !       0.75 eA-3
C122 1.000 0.234 0.253 !       0.74 eA-3
Q123 0.563 0.468 0.395 !       0.73 eA-3
Q124 0.437 0.298 0.224 !       0.72 eA-3
Q125 0.090 0.019 0.280 !       0.72 eA-3
Q126 0.579 0.360 0.202 !       0.72 eA-3
Q127 0.955 0.371 0.468 !       0.66 eA-3
Q128 0.727 0.497 0.304 !       0.66 eA-3
Q129 0.550 0.454 0.344 !       0.65 eA-3
Q130 0.618 0.372 0.243 !       0.64 eA-3
Q131 0.882 0.128 0.757 !       0.64 eA-3
Q132 0.586 0.279 0.188 !       0.64 eA-3
Q133 0.061 0.029 0.049 !       0.63 eA-3
Q134 0.783 0.442 0.384 !       0.63 eA-3
Q135 0.703 0.183 0.267 !       0.63 eA-3
Q136 0.449 0.484 0.139 !       0.63 eA-3
Q137 0.841 0.013 0.194 !       0.63 eA-3
Q138 0.184 0.131 0.407 !       0.62 eA-3
Q139 0.174 0.094 0.353 !       0.61 eA-3
Q140 0.750 0.494 0.280 !       0.61 eA-3
Q141 0.890 0.072 0.765 !       0.60 eA-3
Q142 0.502 0.230 0.443 !       0.60 eA-3
Q143 0.133 0.341 0.395 !       0.60 eA-3
Q144 0.206 0.202 0.352 !       0.59 eA-3
Q145 0.819 0.217 0.070 !       0.59 eA-3
Q146 0.574 0.452 0.235 !       0.59 eA-3
Q147 0.508 0.374 0.305 !       0.58 eA-3
Q148 0.461 0.171 0.056 !       0.56 eA-3
Q149 0.561 0.344 0.163 !       0.56 eA-3
C150 0.041 0.231 0.324 !       0.55 eA-3
Q151 0.824 0.458 0.360 !       0.54 eA-3
Q152 0.521 0.350 0.124 !       0.54 eA-3
Q153 0.512 0.280 0.109 !       0.54 eA-3
Q154 0.483 0.154 0.073 !       0.53 eA-3
Q155 0.454 0.188 0.069 !       0.53 eA-3
Q156 0.397 0.158 0.320 !       0.53 eA-3
Q157 0.993 0.312 0.467 !       0.53 eA-3
Q158 0.134 0.174 0.117 !       0.53 eA-3
Q159 0.750 0.441 0.271 !       0.53 eA-3
Q160 0.932 0.389 0.486 !       0.53 eA-3
Q161 0.507 0.204 0.077 !       0.52 eA-3
Q162 0.360 0.464 0.138 !       0.52 eA-3
Q163 0.328 0.411 0.198 !       0.52 eA-3
Q164 0.282 0.189 0.178 !       0.51 eA-3
Q165 0.640 0.473 0.372 !       0.51 eA-3
Q166 0.357 0.346 0.249 !       0.51 eA-3
Q167 0.514 0.448 0.216 !       0.51 eA-3
Q168 0.129 0.034 0.374 !       0.51 eA-3
Q169 0.499 0.404 0.161 !       0.51 eA-3
Q170 0.646 0.160 0.923 !       0.51 eA-3
Q171 0.601 0.204 0.206 !       0.51 eA-3
Q172 0.403 0.482 0.163 !       0.51 eA-3
Q173 0.570 0.062 0.475 !       0.50 eA-3
;
_refine_diff_density_max 0.804
_refine_diff_density_min -0.837
_refine_diff_density_rms 0.108
_refine_ls_extinction_method none
_refine_ls_goodness_of_fit_ref 1.055
_refine_ls_hydrogen_treatment constr
_refine_ls_matrix_type full
_refine_ls_number_parameters 464
_refine_ls_number_reflns 8211
_refine_ls_number_restraints 0
_refine_ls_restrained_S_all 1.055
_refine_ls_R_factor_all 0.0793
_refine_ls_R_factor_gt 0.0626
_refine_ls_shift/su_max 0.001
_refine_ls_shift/su_mean 0.000
_refine_ls_structure_factor_coef Fsqd
_refine_ls_weighting_details 'w=1/[\s^2^(Fo^2^)+(0.1113P)^2^+14.2261P] where P=(Fo^2^+2Fc^2^)/3'
_refine_ls_weighting_scheme calc
_refine_ls_wR_factor_gt 0.1731
_refine_ls_wR_factor_ref 0.1836
_reflns_Friedel_coverage 0.000
_reflns_number_gt 6490
_reflns_number_total 8211
_reflns_threshold_expression 'I > 2\s(I)'
_cod_data_source_file ic6b02916_si_002.cif
_cod_data_source_block anhe19_sq-4Pd2
_cod_depositor_comments 'Adding full bibliography for 4345167--4345168.cif.'
_cod_database_code 4345168
_shelx_shelxl_version_number 2014/7
_shelx_space_group_comment
;
The symmetry employed for this shelxl refinement is uniquely defined
by the following loop, which should always be used as a source of
symmetry information in preference to the above space-group names.
They are only intended as comments.
;
_shelx_estimated_absorpt_t_min 0.803
_shelx_estimated_absorpt_t_max 0.906
_platon_squeeze_void_probe_radius 1.20

loop_
_space_group_symop_operation_xyz
'x, y, z'
'-x, y, -z+1/2'
'x+1/2, y+1/2, z'
'-x+1/2, y+1/2, -z+1/2'
'-x, -y, -z'
'x, -y, z-1/2'
'-x+1/2, -y+1/2, -z'
'x+1/2, -y+1/2, z-1/2'

loop_
_atom_site_label
_atom_site_type_symbol
_atom_site_fract_x
_atom_site_fract_y
_atom_site_fract_z
_atom_site_U_iso_or_equiv
_atom_site_adp_type
_atom_site_occupancy
_atom_site_site_symmetry_order
_atom_site_calc_flag
_atom_site_refinement_flags_posn
_atom_site_refinement_flags_adp
Pd1 Pd 0.56385(2) 0.45670(3) 0.27127(2) 0.04379(15) Uani 1 1 d . .
N1 N 0.53938(13) 0.4856(3) 0.32398(18) 0.0396(8) Uani 1 1 d . .
N2 N 0.50270(13) 0.4205(3) 0.30974(18) 0.0392(8) Uani 1 1 d . .
N3 N 0.62884(13) 0.5136(3) 0.34703(19) 0.0423(9) Uani 1 1 d . .
N4 N 0.59153(12) 0.3989(3) 0.22717(17) 0.0365(8) Uani 1 1 d . .
C1 C 0.55374(15) 0.4364(4) 0.4186(2) 0.0359(9) Uani 1 1 d . .
C2 C 0.57035(15) 0.4989(4) 0.3901(2) 0.0377(9) Uani 1 1 d . .
C3 C 0.51097(15) 0.3890(4) 0.3661(2) 0.0373(9) Uani 1 1 d . .
C4 C 0.57569(16) 0.4258(4) 0.4897(2) 0.0421(11) Uani 1 1 d . .
C5 C 0.5571(2) 0.4852(5) 0.5149(2) 0.0527(13) Uani 1 1 d . .
H5 H 0.5311 0.5344 0.4876 0.063 Uiso 1 1 calc R U
C6 C 0.5759(2) 0.4740(5) 0.5800(3) 0.0637(15) Uani 1 1 d . .
H6 H 0.5631 0.5162 0.5971 0.076 Uiso 1 1 calc R U
C7 C 0.6125(2) 0.4032(6) 0.6187(3) 0.0677(18) Uani 1 1 d . .
H7 H 0.6248 0.3946 0.6629 0.081 Uiso 1 1 calc R U
C8 C 0.6321(2) 0.3437(6) 0.5951(3) 0.0645(16) Uani 1 1 d . .
H8 H 0.6582 0.2950 0.6230 0.077 Uiso 1 1 calc R U
C9 C 0.61345(18) 0.3550(5) 0.5294(2) 0.0527(13) Uani 1 1 d . .
H9 H 0.6269 0.3139 0.5127 0.063 Uiso 1 1 calc R U
C10 C 0.61089(16) 0.5736(4) 0.4193(2) 0.0400(10) Uani 1 1 d . .
C11 C 0.62609(17) 0.6301(4) 0.4806(2) 0.0457(11) Uani 1 1 d . .
C12 C 0.5972(2) 0.7123(5) 0.4788(3) 0.0597(14) Uani 1 1 d . .
H12 H 0.5681 0.7337 0.4387 0.072 Uiso 1 1 calc R U
C13 C 0.6121(3) 0.7630(6) 0.5377(4) 0.078(2) Uani 1 1 d . .
H13 H 0.5931 0.8201 0.5370 0.094 Uiso 1 1 calc R U
C14 C 0.6531(3) 0.7313(7) 0.5952(4) 0.080(2) Uani 1 1 d . .
H14 H 0.6628 0.7672 0.6342 0.096 Uiso 1 1 calc R U
C15 C 0.6806(2) 0.6483(7) 0.5975(3) 0.074(2) Uani 1 1 d . .
H15 H 0.7086 0.6242 0.6382 0.088 Uiso 1 1 calc R U
C16 C 0.6673(2) 0.5984(5) 0.5392(3) 0.0580(14) Uani 1 1 d . .
H16 H 0.6870 0.5426 0.5406 0.070 Uiso 1 1 calc R U
C17 C 0.63489(17) 0.5873(4) 0.3935(2) 0.0438(10) Uani 1 1 d . .
C18 C 0.67127(16) 0.6694(4) 0.4093(2) 0.0435(10) Uani 1 1 d . .
C19 C 0.68799(17) 0.6400(4) 0.3758(2) 0.0461(11) Uani 1 1 d . .
C20 C 0.66321(16) 0.5365(4) 0.3395(2) 0.0434(10) Uani 1 1 d . .
C21 C 0.6819(2) 0.7757(5) 0.4467(3) 0.0573(14) Uani 1 1 d . .
H21A H 0.7132 0.8049 0.4610 0.069 Uiso 1 1 calc R U
H21B H 0.6843 0.7596 0.4861 0.069 Uiso 1 1 calc R U
C22 C 0.6437(3) 0.8645(6) 0.4061(4) 0.085(2) Uani 1 1 d . .
H22A H 0.6435 0.8863 0.3695 0.127 Uiso 1 1 calc R U
H22B H 0.6506 0.9299 0.4334 0.127 Uiso 1 1 calc R U
H22C H 0.6123 0.8343 0.3896 0.127 Uiso 1 1 calc R U
C23 C 0.71956(19) 0.7081(5) 0.3676(3) 0.0530(13) Uani 1 1 d . .
H23A H 0.7457 0.6608 0.3758 0.064 Uiso 1 1 calc R U
H23B H 0.7340 0.7695 0.3998 0.064 Uiso 1 1 calc R U
C24 C 0.6911(2) 0.7571(6) 0.2984(3) 0.0741(19) Uani 1 1 d . .
H24A H 0.6755 0.6965 0.2665 0.111 Uiso 1 1 calc R U
H24B H 0.7128 0.7973 0.2933 0.111 Uiso 1 1 calc R U
H24C H 0.6668 0.8086 0.2915 0.111 Uiso 1 1 calc R U
C25 C 0.67268(15) 0.4660(4) 0.3056(2) 0.0398(10) Uani 1 1 d . .
C26 C 0.72116(17) 0.4681(4) 0.3214(2) 0.0469(11) Uani 1 1 d . .
C27 C 0.72614(19) 0.4822(5) 0.2724(3) 0.0516(12) Uani 1 1 d . .
H27 H 0.6988 0.4962 0.2290 0.062 Uiso 1 1 calc R U
C28 C 0.7718(2) 0.4757(5) 0.2869(3) 0.0595(14) Uani 1 1 d . .
H28 H 0.7751 0.4861 0.2534 0.071 Uiso 1 1 calc R U
C29 C 0.8116(2) 0.4543(5) 0.3498(4) 0.0652(16) Uani 1 1 d . .
H29 H 0.8421 0.4484 0.3594 0.078 Uiso 1 1 calc R U
C30 C 0.8069(2) 0.4414(6) 0.3994(3) 0.0695(17) Uani 1 1 d . .
H30 H 0.8344 0.4279 0.4427 0.083 Uiso 1 1 calc R U
C31 C 0.76212(18) 0.4484(5) 0.3855(3) 0.0585(14) Uani 1 1 d . .
H31 H 0.7592 0.4397 0.4194 0.070 Uiso 1 1 calc R U
C32 C 0.63972(15) 0.3870(4) 0.2604(2) 0.0395(10) Uani 1 1 d . .
C33 C 0.64865(16) 0.2823(4) 0.2400(2) 0.0428(10) Uani 1 1 d . .
C34 C 0.60590(16) 0.2352(4) 0.1935(2) 0.0408(10) Uani 1 1 d . .
C35 C 0.56880(15) 0.3112(4) 0.1820(2) 0.0384(9) Uani 1 1 d . .
C36 C 0.69633(18) 0.2254(5) 0.2715(3) 0.0530(12) Uani 1 1 d . .
H36A H 0.7198 0.2807 0.2783 0.064 Uiso 1 1 calc R U
H36B H 0.6929 0.1669 0.2419 0.064 Uiso 1 1 calc R U
C37 C 0.7153(2) 0.1719(6) 0.3374(3) 0.0696(17) Uani 1 1 d . .
H37A H 0.7240 0.2307 0.3692 0.104 Uiso 1 1 calc R U
H37B H 0.7436 0.1267 0.3529 0.104 Uiso 1 1 calc R U
H37C H 0.6905 0.1244 0.3321 0.104 Uiso 1 1 calc R U
C38 C 0.59807(18) 0.1204(4) 0.1658(2) 0.0476(11) Uani 1 1 d . .
H38A H 0.6269 0.0974 0.1704 0.057 Uiso 1 1 calc R U
H38B H 0.5712 0.1228 0.1187 0.057 Uiso 1 1 calc R U
C39 C 0.5874(3) 0.0340(5) 0.1977(4) 0.0725(17) Uani 1 1 d . .
H39A H 0.6138 0.0313 0.2444 0.109 Uiso 1 1 calc R U
H39B H 0.5838 -0.0391 0.1782 0.109 Uiso 1 1 calc R U
H39C H 0.5578 0.0538 0.1911 0.109 Uiso 1 1 calc R U
C40 C 0.52049(15) 0.3105(4) 0.1338(2) 0.0359(9) Uani 1 1 d . .
C41 C 0.49609(16) 0.2290(4) 0.0788(2) 0.0421(10) Uani 1 1 d . .
C42 C 0.50111(19) 0.2335(5) 0.0296(2) 0.0519(12) Uani 1 1 d . .
H42 H 0.5213 0.2878 0.0309 0.062 Uiso 1 1 calc R U
C43 C 0.4762(2) 0.1574(6) -0.0219(3) 0.0695(19) Uani 1 1 d . .
H43 H 0.4789 0.1604 -0.0563 0.083 Uiso 1 1 calc R U
C44 C 0.4475(2) 0.0769(6) -0.0223(3) 0.0704(19) Uani 1 1 d . .
H44 H 0.4311 0.0240 -0.0567 0.085 Uiso 1 1 calc R U
C45 C 0.4428(2) 0.0735(5) 0.0247(4) 0.0705(19) Uani 1 1 d . .
H45 H 0.4230 0.0183 0.0237 0.085 Uiso 1 1 calc R U
C46 C 0.46646(18) 0.1498(5) 0.0757(3) 0.0548(13) Uani 1 1 d . .
H46 H 0.4622 0.1473 0.1086 0.066 Uiso 1 1 calc R U

loop_
_atom_site_aniso_label
_atom_site_aniso_U_11
_atom_site_aniso_U_22
_atom_site_aniso_U_33
_atom_site_aniso_U_23
_atom_site_aniso_U_13
_atom_site_aniso_U_12
Pd1 0.0343(2) 0.0560(2) 0.0321(2) -0.00108(16) 0.01557(16) -0.00127(16)
N1 0.0302(18) 0.055(2) 0.0265(18) -0.0023(16) 0.0138(16) -0.0093(16)
N2 0.0286(18) 0.054(2) 0.0258(18) 0.0026(16) 0.0118(15) -0.0040(16)
N3 0.0332(19) 0.052(2) 0.039(2) -0.0065(18) 0.0205(17) -0.0095(17)
N4 0.0294(17) 0.050(2) 0.0241(17) -0.0003(15) 0.0128(15) 0.0015(16)
C1 0.030(2) 0.040(2) 0.025(2) -0.0012(17) 0.0104(17) -0.0039(17)
C2 0.032(2) 0.048(2) 0.026(2) -0.0042(18) 0.0136(18) -0.0044(19)
C3 0.029(2) 0.046(2) 0.027(2) 0.0007(18) 0.0120(17) 0.0016(18)
C4 0.037(2) 0.053(3) 0.022(2) -0.0023(18) 0.0105(19) -0.015(2)
C5 0.059(3) 0.056(3) 0.035(3) -0.005(2) 0.024(2) -0.012(3)
C6 0.077(4) 0.072(4) 0.036(3) -0.011(3) 0.031(3) -0.015(3)
C7 0.078(4) 0.079(4) 0.026(3) -0.006(3) 0.021(3) -0.028(3)
C8 0.044(3) 0.080(4) 0.034(3) 0.015(3) 0.005(2) -0.007(3)
C9 0.039(2) 0.068(3) 0.034(2) 0.005(2) 0.013(2) -0.008(2)
C10 0.034(2) 0.046(2) 0.031(2) -0.0006(19) 0.0157(19) -0.0028(18)
C11 0.043(2) 0.054(3) 0.038(2) -0.010(2) 0.024(2) -0.017(2)
C12 0.064(3) 0.058(3) 0.062(3) -0.017(3) 0.041(3) -0.015(3)
C13 0.103(6) 0.062(4) 0.099(6) -0.030(4) 0.077(5) -0.026(4)
C14 0.102(6) 0.087(5) 0.068(5) -0.039(4) 0.060(5) -0.051(5)
C15 0.067(4) 0.110(6) 0.036(3) -0.018(3) 0.027(3) -0.043(4)
C16 0.052(3) 0.077(4) 0.040(3) -0.008(3) 0.025(2) -0.021(3)
C17 0.037(2) 0.050(3) 0.035(2) -0.002(2) 0.017(2) -0.003(2)
C18 0.036(2) 0.054(3) 0.031(2) 0.002(2) 0.0150(19) -0.008(2)
C19 0.039(2) 0.058(3) 0.033(2) 0.000(2) 0.018(2) -0.010(2)
C20 0.035(2) 0.058(3) 0.029(2) 0.000(2) 0.0152(19) -0.007(2)
C21 0.057(3) 0.058(3) 0.060(3) -0.017(3) 0.038(3) -0.024(3)
C22 0.103(6) 0.062(4) 0.095(6) -0.004(4) 0.063(5) 0.001(4)
C23 0.047(3) 0.065(3) 0.044(3) -0.006(2) 0.026(2) -0.019(2)
C24 0.077(4) 0.083(4) 0.046(3) 0.004(3) 0.029(3) -0.030(4)
C25 0.0240(19) 0.054(3) 0.034(2) 0.003(2) 0.0140(18) -0.0003(18)
C26 0.035(2) 0.055(3) 0.042(3) 0.000(2) 0.020(2) -0.001(2)
C27 0.043(3) 0.061(3) 0.049(3) -0.001(2) 0.027(2) -0.002(2)
C28 0.060(3) 0.057(3) 0.078(4) 0.000(3) 0.050(3) -0.003(3)
C29 0.041(3) 0.069(4) 0.086(5) 0.003(3) 0.039(3) -0.002(3)
C30 0.033(3) 0.086(4) 0.068(4) 0.008(3) 0.019(3) -0.004(3)
C31 0.034(2) 0.081(4) 0.046(3) 0.005(3) 0.017(2) -0.005(3)
C32 0.031(2) 0.051(3) 0.030(2) 0.0067(19) 0.0151(18) 0.0046(19)
C33 0.035(2) 0.057(3) 0.032(2) 0.009(2) 0.0182(19) 0.009(2)
C34 0.037(2) 0.047(3) 0.031(2) 0.0045(19) 0.0167(19) 0.008(2)
C35 0.034(2) 0.046(2) 0.031(2) 0.0018(19) 0.0169(19) 0.0026(19)
C36 0.040(3) 0.064(3) 0.045(3) 0.003(2) 0.021(2) 0.013(2)
C37 0.045(3) 0.081(4) 0.055(3) 0.025(3) 0.016(3) 0.022(3)
C38 0.040(2) 0.049(3) 0.041(3) 0.000(2) 0.018(2) 0.011(2)
C39 0.086(5) 0.053(3) 0.067(4) 0.003(3) 0.040(4) 0.005(3)
C40 0.034(2) 0.043(2) 0.026(2) 0.0003(17) 0.0151(18) 0.0032(18)
C41 0.031(2) 0.048(3) 0.030(2) -0.0040(19) 0.0092(18) 0.0057(19)
C42 0.053(3) 0.053(3) 0.031(2) -0.004(2) 0.016(2) 0.012(2)
C43 0.072(4) 0.079(4) 0.034(3) -0.003(3) 0.021(3) 0.035(3)
C44 0.047(3) 0.060(4) 0.051(4) -0.021(3) 0.002(3) 0.008(3)
C45 0.044(3) 0.050(3) 0.077(5) -0.015(3) 0.016(3) -0.002(2)
C46 0.038(3) 0.055(3) 0.052(3) -0.011(2) 0.017(2) -0.003(2)

loop_
_atom_type_symbol
_atom_type_description
_atom_type_scat_dispersion_real
_atom_type_scat_dispersion_imag
_atom_type_scat_source
C C 0.0033 0.0016 'International Tables Vol C Tables 4.2.6.8 and 6.1.1.4'
H H 0.0000 0.0000 'International Tables Vol C Tables 4.2.6.8 and 6.1.1.4'
N N 0.0061 0.0033 'International Tables Vol C Tables 4.2.6.8 and 6.1.1.4'
Pd Pd -0.9988 1.0072 'International Tables Vol C Tables 4.2.6.8 and 6.1.1.4'

loop_
_geom_angle_atom_site_label_1
_geom_angle_atom_site_label_2
_geom_angle_atom_site_label_3
_geom_angle
_geom_angle_site_symmetry_1
_geom_angle_site_symmetry_3
N4 Pd1 N3 90.61(15) . .
N4 Pd1 N2 89.79(15) . 2_655
N3 Pd1 N2 172.31(16) . 2_655
N4 Pd1 N1 169.00(15) . .
N3 Pd1 N1 89.19(15) . .
N2 Pd1 N1 91.88(15) 2_655 .
N2 N1 C2 108.1(4) . .
N2 N1 Pd1 116.2(3) . .
C2 N1 Pd1 121.0(3) . .
C3 N2 N1 108.8(3) . .
C3 N2 Pd1 121.9(3) . 2_655
N1 N2 Pd1 118.1(3) . 2_655
C20 N3 C17 108.0(4) . .
C20 N3 Pd1 120.7(3) . .
C17 N3 Pd1 122.4(3) . .
C32 N4 C35 108.0(4) . .
C32 N4 Pd1 121.5(3) . .
C35 N4 Pd1 119.9(3) . .
C3 C1 C2 104.7(4) . .
C3 C1 C4 127.2(4) . .
C2 C1 C4 128.1(4) . .
N1 C2 C1 108.9(4) . .
N1 C2 C10 120.5(4) . .
C1 C2 C10 130.5(4) . .
N2 C3 C1 109.5(4) . .
N2 C3 C40 121.1(4) . 2_655
C1 C3 C40 129.3(4) . 2_655
C5 C4 C9 119.5(5) . .
C5 C4 C1 119.8(4) . .
C9 C4 C1 120.8(5) . .
C4 C5 C6 120.7(6) . .
C7 C6 C5 119.9(6) . .
C6 C7 C8 120.7(5) . .
C7 C8 C9 119.8(6) . .
C4 C9 C8 119.4(6) . .
C17 C10 C2 121.7(4) . .
C17 C10 C11 122.3(4) . .
C2 C10 C11 115.9(4) . .
C16 C11 C12 119.5(5) . .
C16 C11 C10 120.4(5) . .
C12 C11 C10 120.1(5) . .
C11 C12 C13 118.8(6) . .
C14 C13 C12 120.9(7) . .
C13 C14 C15 120.6(6) . .
C14 C15 C16 119.6(7) . .
C11 C16 C15 120.4(6) . .
C10 C17 N3 121.7(4) . .
C10 C17 C18 129.8(5) . .
N3 C17 C18 108.4(4) . .
C19 C18 C17 107.1(4) . .
C19 C18 C21 126.4(4) . .
C17 C18 C21 125.8(4) . .
C18 C19 C20 107.6(4) . .
C18 C19 C23 126.7(5) . .
C20 C19 C23 124.9(5) . .
N3 C20 C25 122.6(4) . .
N3 C20 C19 108.2(4) . .
C25 C20 C19 129.1(4) . .
C18 C21 C22 112.2(5) . .
C19 C23 C24 110.9(4) . .
C20 C25 C32 122.6(4) . .
C20 C25 C26 119.2(4) . .
C32 C25 C26 118.1(4) . .
C27 C26 C31 119.1(5) . .
C27 C26 C25 120.6(4) . .
C31 C26 C25 120.2(5) . .
C26 C27 C28 120.2(5) . .
C29 C28 C27 120.1(6) . .
C28 C29 C30 120.1(5) . .
C31 C30 C29 120.2(6) . .
C30 C31 C26 120.4(6) . .
N4 C32 C25 122.6(4) . .
N4 C32 C33 108.6(4) . .
C25 C32 C33 128.8(4) . .
C34 C33 C32 108.0(4) . .
C34 C33 C36 124.3(5) . .
C32 C33 C36 127.0(4) . .
C33 C34 C35 107.2(4) . .
C33 C34 C38 126.2(4) . .
C35 C34 C38 126.2(4) . .
C40 C35 N4 121.8(4) . .
C40 C35 C34 130.0(4) . .
N4 C35 C34 107.9(4) . .
C33 C36 C37 112.2(4) . .
C34 C38 C39 113.9(5) . .
C35 C40 C3 121.4(4) . 2_655
C35 C40 C41 123.3(4) . .
C3 C40 C41 115.2(4) 2_655 .
C46 C41 C42 119.2(5) . .
C46 C41 C40 119.0(4) . .
C42 C41 C40 121.8(5) . .
C41 C42 C43 119.5(6) . .
C44 C43 C42 119.5(6) . .
C45 C44 C43 120.7(5) . .
C44 C45 C46 120.8(6) . .
C41 C46 C45 120.4(6) . .

loop_
_geom_bond_atom_site_label_1
_geom_bond_atom_site_label_2
_geom_bond_distance
_geom_bond_site_symmetry_2
Pd1 N4 2.022(4) .
Pd1 N3 2.025(4) .
Pd1 N2 2.028(4) 2_655
Pd1 N1 2.038(4) .
N1 N2 1.356(5) .
N1 C2 1.369(5) .
N2 C3 1.354(6) .
N2 Pd1 2.028(4) 2_655
N3 C20 1.367(6) .
N3 C17 1.399(6) .
N4 C32 1.368(6) .
N4 C35 1.405(6) .
C1 C3 1.398(6) .
C1 C2 1.405(6) .
C1 C4 1.504(6) .
C2 C10 1.451(6) .
C3 C40 1.457(6) 2_655
C4 C5 1.371(8) .
C4 C9 1.374(7) .
C5 C6 1.390(7) .
C6 C7 1.348(10) .
C7 C8 1.368(10) .
C8 C9 1.407(8) .
C10 C17 1.369(7) .
C10 C11 1.491(7) .
C11 C16 1.369(8) .
C11 C12 1.398(8) .
C12 C13 1.413(9) .
C13 C14 1.353(11) .
C14 C15 1.366(11) .
C15 C16 1.412(8) .
C17 C18 1.464(7) .
C18 C19 1.359(7) .
C18 C21 1.502(7) .
C19 C20 1.479(7) .
C19 C23 1.496(7) .
C20 C25 1.398(7) .
C21 C22 1.529(10) .
C23 C24 1.540(8) .
C25 C32 1.401(7) .
C25 C26 1.497(6) .
C26 C27 1.392(7) .
C26 C31 1.408(7) .
C27 C28 1.416(7) .
C28 C29 1.381(9) .
C29 C30 1.395(10) .
C30 C31 1.394(8) .
C32 C33 1.469(7) .
C33 C34 1.355(7) .
C33 C36 1.514(6) .
C34 C35 1.469(6) .
C34 C38 1.498(7) .
C35 C40 1.370(6) .
C36 C37 1.542(8) .
C38 C39 1.507(9) .
C40 C3 1.457(6) 2_655
C40 C41 1.493(6) .
C41 C46 1.378(7) .
C41 C42 1.389(7) .
C42 C43 1.398(8) .
C43 C44 1.394(10) .
C44 C45 1.326(11) .
C45 C46 1.390(8) .

loop_
_platon_squeeze_void_nr
_platon_squeeze_void_average_x
_platon_squeeze_void_average_y
_platon_squeeze_void_average_z
_platon_squeeze_void_volume
_platon_squeeze_void_count_electrons
_platon_squeeze_void_content
1 0.253 0.250 0.003 1046 266 ' '
2 0.244 -0.250 0.494 1046 266 ' '
